data_7113266
loop_
_publ_author_name
'Garc\'ia-\'Alvarez, Joaqu\'in'
'Hevia, Eva'
'Kennedy, Alan R.'
'Klett, Jan'
'Mulvey, Robert E.'

_publ_section_title
;
 Lewis base stabilized lithium TMP-aluminates: an unexpected fragmentation
 and capture reaction involving cyclic ether 1,4-dioxane
;
_journal_coden_ASTM CHCOFS
_journal_issue 23
_journal_name_full
;
 Chemical Communications (Cambridge, United Kingdom)
;
_journal_page_first 2402
_journal_page_last 2404
_journal_paper_doi 10.1039/b700785j
_journal_year 2007
_chemical_formula_sum 'C32 H68 Al Li O8'
_chemical_formula_weight 614.78
_space_group_IT_number 61
_symmetry_cell_setting orthorhombic
_symmetry_space_group_name_Hall '-P 2ac 2ab'
_symmetry_space_group_name_H-M 'P b c a'
_atom_sites_solution_hydrogens geom
_atom_sites_solution_primary direct
_atom_sites_solution_secondary difmap
_audit_creation_method SHELXL-97
_cell_angle_alpha 90
_cell_angle_beta 90
_cell_angle_gamma 90
_cell_formula_units_Z 8
_cell_length_a 19.1742(10)
_cell_length_b 19.4623(9)
_cell_length_c 19.9819(12)
_cell_measurement_reflns_used 4879
_cell_measurement_temperature 123(2)
_cell_measurement_theta_max 21.97
_cell_measurement_theta_min 1.00
_cell_volume 7456.7(7)
_computing_structure_refinement 'SHELXL-97 (Sheldrick, 1997)'
_diffrn_ambient_temperature 123(2)
_diffrn_measured_fraction_theta_full 0.995
_diffrn_measured_fraction_theta_max 0.995
_diffrn_measurement_device_type 'Nonius Kappa CCD'
_diffrn_measurement_method 'Omega and Phi scans'
_diffrn_radiation_monochromator graphite
_diffrn_radiation_source 'fine-focus sealed tube'
_diffrn_radiation_type MoK\a
_diffrn_radiation_wavelength 0.71073
_diffrn_reflns_av_R_equivalents 0.0447
_diffrn_reflns_av_sigmaI/netI 0.0449
_diffrn_reflns_limit_h_max 20
_diffrn_reflns_limit_h_min -20
_diffrn_reflns_limit_k_max 20
_diffrn_reflns_limit_k_min -20
_diffrn_reflns_limit_l_max 20
_diffrn_reflns_limit_l_min -20
_diffrn_reflns_number 8504
_diffrn_reflns_theta_full 21.98
_diffrn_reflns_theta_max 21.98
_diffrn_reflns_theta_min 1.81
_diffrn_standards_decay_% 0
_diffrn_standards_number 0
_exptl_absorpt_coefficient_mu 0.097
_exptl_absorpt_correction_type none
_exptl_crystal_colour Colourless
_exptl_crystal_density_diffrn 1.095
_exptl_crystal_density_method 'not measured'
_exptl_crystal_description Block
_exptl_crystal_F_000 2720
_exptl_crystal_size_max 0.2
_exptl_crystal_size_mid 0.2
_exptl_crystal_size_min 0.15
_refine_diff_density_max 0.265
_refine_diff_density_min -0.229
_refine_diff_density_rms 0.054
_refine_ls_extinction_method none
_refine_ls_goodness_of_fit_ref 1.177
_refine_ls_hydrogen_treatment mixed
_refine_ls_matrix_type full
_refine_ls_number_parameters 395
_refine_ls_number_reflns 4540
_refine_ls_number_restraints 0
_refine_ls_restrained_S_all 1.177
_refine_ls_R_factor_all 0.1021
_refine_ls_R_factor_gt 0.0666
_refine_ls_shift/su_max 0.000
_refine_ls_shift/su_mean 0.000
_refine_ls_structure_factor_coef Fsqd
_refine_ls_weighting_details 'calc w=1/[\s^2^(Fo^2^)+(0.0133P)^2^+20.5487P] where P=(Fo^2^+2Fc^2^)/3'
_refine_ls_weighting_scheme calc
_refine_ls_wR_factor_gt 0.1311
_refine_ls_wR_factor_ref 0.1501
_reflns_number_gt 3283
_reflns_number_total 4540
_reflns_threshold_expression I>2\s(I)
_cod_duplicate_entry 7101975
_cod_data_source_file b700785j.txt
_cod_data_source_block dvgrem17
_cod_depositor_comments
;
The following automatic conversions were performed:

'_symmetry_cell_setting' value 'Orthorhombic' changed to
'orthorhombic' according to
/usr/data/users/saulius/automatic-downloads/retrospective/RSC/lib/dictionaries/cif_core.dic
dictionary named 'cif_core.dic' version 2.4.2 from 2011-04-26.

Automatic conversion script
Id: cif_fix_values 2281 2013-09-26 08:29:07Z andrius 
;
_cod_original_sg_symbol_H-M Pbca
_cod_database_code 7113266

loop_
_symmetry_equiv_pos_as_xyz
'x, y, z'
'-x+1/2, -y, z+1/2'
'x+1/2, -y+1/2, -z'
'-x, y+1/2, -z+1/2'
'-x, -y, -z'
'x-1/2, y, -z-1/2'
'-x-1/2, y-1/2, z'
'x, -y-1/2, z-1/2'

loop_
_atom_site_label
_atom_site_type_symbol
_atom_site_fract_x
_atom_site_fract_y
_atom_site_fract_z
_atom_site_U_iso_or_equiv
_atom_site_adp_type
_atom_site_occupancy
_atom_site_symmetry_multiplicity
_atom_site_calc_flag
_atom_site_refinement_flags
C18 C 0.8436(3) -0.0186(3) 0.4864(3) 0.0362(13) Uani 1 1 d .
C19 C 0.9097(3) -0.0616(3) 0.4812(3) 0.0480(14) Uani 1 1 d .
H19A H 0.9116 -0.0836 0.4371 0.072 Uiso 1 1 calc R
H19B H 0.9094 -0.0969 0.5161 0.072 Uiso 1 1 calc R
H19C H 0.9505 -0.0319 0.4870 0.072 Uiso 1 1 calc R
C20 C 0.8397(3) 0.0139(3) 0.5546(3) 0.0653(18) Uani 1 1 d .
H20A H 0.7967 0.0410 0.5582 0.098 Uiso 1 1 calc R
H20B H 0.8801 0.0441 0.5611 0.098 Uiso 1 1 calc R
H20C H 0.8397 -0.0220 0.5890 0.098 Uiso 1 1 calc R
C22 C 0.7569(3) 0.0907(2) 0.2635(2) 0.0340(12) Uani 1 1 d .
C23 C 0.6861(3) 0.0589(2) 0.2465(3) 0.0414(13) Uani 1 1 d .
H23A H 0.6903 0.0315 0.2056 0.062 Uiso 1 1 calc R
H23B H 0.6517 0.0955 0.2397 0.062 Uiso 1 1 calc R
H23C H 0.6710 0.0293 0.2835 0.062 Uiso 1 1 calc R
C24 C 0.7839(3) 0.1309(3) 0.2033(2) 0.0445(14) Uani 1 1 d .
H24A H 0.7852 0.1008 0.1640 0.067 Uiso 1 1 calc R
H24B H 0.8309 0.1480 0.2128 0.067 Uiso 1 1 calc R
H24C H 0.7528 0.1698 0.1944 0.067 Uiso 1 1 calc R
C26 C 0.7708(3) 0.2351(2) 0.4650(3) 0.0376(13) Uani 1 1 d .
C27 C 0.8498(3) 0.2255(3) 0.4642(3) 0.0580(17) Uani 1 1 d .
H27A H 0.8722 0.2688 0.4514 0.087 Uiso 1 1 calc R
H27B H 0.8621 0.1897 0.4317 0.087 Uiso 1 1 calc R
H27C H 0.8658 0.2118 0.5088 0.087 Uiso 1 1 calc R
C28 C 0.7516(3) 0.2959(2) 0.5092(3) 0.0488(14) Uani 1 1 d .
H28A H 0.7769 0.3368 0.4940 0.073 Uiso 1 1 calc R
H28B H 0.7643 0.2858 0.5556 0.073 Uiso 1 1 calc R
H28C H 0.7013 0.3043 0.5063 0.073 Uiso 1 1 calc R
C30 C 0.6464(3) -0.0159(3) 0.4885(2) 0.0375(13) Uani 1 1 d .
C31 C 0.6277(3) 0.0324(3) 0.5448(3) 0.0614(17) Uani 1 1 d .
H31A H 0.6173 0.0058 0.5852 0.092 Uiso 1 1 calc R
H31B H 0.5868 0.0595 0.5321 0.092 Uiso 1 1 calc R
H31C H 0.6671 0.0633 0.5536 0.092 Uiso 1 1 calc R
C32 C 0.5873(3) -0.0679(3) 0.4789(3) 0.0453(14) Uani 1 1 d .
H32A H 0.5783 -0.0915 0.5214 0.068 Uiso 1 1 calc R
H32B H 0.6008 -0.1016 0.4449 0.068 Uiso 1 1 calc R
H32C H 0.5450 -0.0438 0.4645 0.068 Uiso 1 1 calc R
H18 H 0.808(2) -0.049(2) 0.480(2) 0.030(13) Uiso 1 1 d .
H22 H 0.792(2) 0.051(2) 0.268(2) 0.044(14) Uiso 1 1 d .
H26 H 0.753(2) 0.248(2) 0.417(2) 0.046(13) Uiso 1 1 d .
H30 H 0.697(2) -0.040(2) 0.507(2) 0.040(13) Uiso 1 1 d .
Li1 Li 0.9234(4) -0.1387(4) 0.2705(4) 0.0348(19) Uani 1 1 d .
Al1 Al 0.74580(7) 0.08809(7) 0.41894(6) 0.0292(3) Uani 1 1 d .
O1 O 0.94568(16) -0.20037(15) 0.19665(15) 0.0353(8) Uani 1 1 d .
O2 O 0.93879(18) -0.28357(17) 0.08096(17) 0.0478(10) Uani 1 1 d .
O3 O 0.95416(15) -0.18661(15) 0.34894(15) 0.0333(8) Uani 1 1 d .
O4 O 1.01972(18) -0.30405(16) 0.40416(16) 0.0430(9) Uani 1 1 d .
O5 O 0.97350(16) -0.05260(15) 0.26095(16) 0.0359(8) Uani 1 1 d .
O6 O 0.99714(19) 0.09019(15) 0.24613(18) 0.0448(9) Uani 1 1 d .
O7 O 0.82153(15) -0.13167(15) 0.26487(15) 0.0328(8) Uani 1 1 d .
O8 O 0.67494(16) -0.13599(16) 0.24447(18) 0.0434(9) Uani 1 1 d .
C1 C 1.0021(3) -0.2019(3) 0.1477(3) 0.0455(14) Uani 1 1 d .
H1A H 1.0365 -0.2377 0.1602 0.055 Uiso 1 1 calc R
H1B H 1.0263 -0.1570 0.1468 0.055 Uiso 1 1 calc R
C2 C 0.9721(3) -0.2174(3) 0.0801(3) 0.0472(14) Uani 1 1 d .
H2A H 0.9377 -0.1817 0.0679 0.057 Uiso 1 1 calc R
H2B H 1.0097 -0.2171 0.0461 0.057 Uiso 1 1 calc R
C3 C 0.8845(3) -0.2822(3) 0.1284(2) 0.0425(14) Uani 1 1 d .
H3A H 0.8610 -0.3275 0.1293 0.051 Uiso 1 1 calc R
H3B H 0.8496 -0.2473 0.1151 0.051 Uiso 1 1 calc R
C4 C 0.9113(3) -0.2658(2) 0.1968(2) 0.0393(13) Uani 1 1 d .
H4A H 0.8721 -0.2649 0.2290 0.047 Uiso 1 1 calc R
H4B H 0.9445 -0.3019 0.2112 0.047 Uiso 1 1 calc R
C5 C 1.0280(2) -0.1877(2) 0.3635(3) 0.0399(13) Uani 1 1 d .
H5A H 1.0363 -0.1693 0.4090 0.048 Uiso 1 1 calc R
H5B H 1.0532 -0.1582 0.3312 0.048 Uiso 1 1 calc R
C6 C 1.0551(3) -0.2602(3) 0.3592(3) 0.0478(14) Uani 1 1 d .
H6A H 1.0490 -0.2775 0.3129 0.057 Uiso 1 1 calc R
H6B H 1.1056 -0.2606 0.3695 0.057 Uiso 1 1 calc R
C7 C 0.9473(3) -0.3043(2) 0.3890(3) 0.0416(13) Uani 1 1 d .
H7A H 0.9225 -0.3349 0.4207 0.050 Uiso 1 1 calc R
H7B H 0.9401 -0.3223 0.3432 0.050 Uiso 1 1 calc R
C8 C 0.9180(3) -0.2323(2) 0.3940(3) 0.0396(13) Uani 1 1 d .
H8A H 0.8677 -0.2330 0.3827 0.048 Uiso 1 1 calc R
H8B H 0.9229 -0.2154 0.4405 0.048 Uiso 1 1 calc R
C9 C 1.0030(3) -0.0119(3) 0.3138(3) 0.0527(16) Uani 1 1 d .
H9A H 1.0545 -0.0130 0.3107 0.063 Uiso 1 1 calc R
H9B H 0.9892 -0.0313 0.3576 0.063 Uiso 1 1 calc R
C10 C 0.9784(3) 0.0605(3) 0.3090(3) 0.0563(16) Uani 1 1 d .
H10A H 0.9270 0.0617 0.3142 0.068 Uiso 1 1 calc R
H10B H 0.9992 0.0877 0.3458 0.068 Uiso 1 1 calc R
C11 C 0.9670(3) 0.0502(2) 0.1943(3) 0.0447(14) Uani 1 1 d .
H11A H 0.9795 0.0702 0.1504 0.054 Uiso 1 1 calc R
H11B H 0.9155 0.0512 0.1986 0.054 Uiso 1 1 calc R
C12 C 0.9921(3) -0.0228(2) 0.1977(2) 0.0406(13) Uani 1 1 d .
H12A H 0.9708 -0.0497 0.1610 0.049 Uiso 1 1 calc R
H12B H 1.0434 -0.0240 0.1921 0.049 Uiso 1 1 calc R
C13 C 0.7905(2) -0.1123(3) 0.2026(2) 0.0408(13) Uani 1 1 d .
H13A H 0.8228 -0.1235 0.1655 0.049 Uiso 1 1 calc R
H13B H 0.7824 -0.0621 0.2022 0.049 Uiso 1 1 calc R
C14 C 0.7227(3) -0.1489(3) 0.1920(2) 0.0431(14) Uani 1 1 d .
H14A H 0.7020 -0.1338 0.1491 0.052 Uiso 1 1 calc R
H14B H 0.7314 -0.1990 0.1890 0.052 Uiso 1 1 calc R
C15 C 0.7060(2) -0.1550(3) 0.3062(3) 0.0404(13) Uani 1 1 d .
H15A H 0.7151 -0.2051 0.3061 0.048 Uiso 1 1 calc R
H15B H 0.6732 -0.1450 0.3432 0.048 Uiso 1 1 calc R
C16 C 0.7727(2) -0.1177(2) 0.3182(2) 0.0381(13) Uani 1 1 d .
H16A H 0.7635 -0.0677 0.3206 0.046 Uiso 1 1 calc R
H16B H 0.7929 -0.1323 0.3615 0.046 Uiso 1 1 calc R
C17 C 0.8350(2) 0.0337(2) 0.4305(2) 0.0304(11) Uani 1 1 d .
H17A H 0.8433 0.0091 0.3879 0.036 Uiso 1 1 calc R
H17B H 0.8733 0.0674 0.4354 0.036 Uiso 1 1 calc R
C21 C 0.7531(3) 0.1326(2) 0.3272(2) 0.0345(11) Uani 1 1 d .
H21A H 0.7124 0.1636 0.3226 0.041 Uiso 1 1 calc R
H21B H 0.7950 0.1622 0.3280 0.041 Uiso 1 1 calc R
C25 C 0.7345(2) 0.1687(2) 0.4831(2) 0.0345(12) Uani 1 1 d .
H25A H 0.6840 0.1784 0.4876 0.041 Uiso 1 1 calc R
H25B H 0.7515 0.1540 0.5276 0.041 Uiso 1 1 calc R
C29 C 0.6636(2) 0.0229(2) 0.4240(2) 0.0309(12) Uani 1 1 d .
H29A H 0.6216 0.0496 0.4117 0.037 Uiso 1 1 calc R
H29B H 0.6703 -0.0120 0.3885 0.037 Uiso 1 1 calc R

loop_
_atom_site_aniso_label
_atom_site_aniso_U_11
_atom_site_aniso_U_22
_atom_site_aniso_U_33
_atom_site_aniso_U_23
_atom_site_aniso_U_13
_atom_site_aniso_U_12
C18 0.033(3) 0.033(3) 0.043(3) 0.002(3) -0.001(3) 0.000(3)
C19 0.047(3) 0.042(3) 0.055(4) 0.007(3) -0.009(3) 0.001(3)
C20 0.091(5) 0.067(4) 0.037(3) 0.006(3) -0.001(3) 0.035(4)
C22 0.039(3) 0.027(3) 0.036(3) 0.005(2) 0.002(3) 0.004(3)
C23 0.046(3) 0.039(3) 0.039(3) 0.002(3) -0.004(3) -0.002(3)
C24 0.050(3) 0.048(3) 0.036(3) 0.006(3) 0.006(3) 0.002(3)
C26 0.049(3) 0.025(3) 0.039(3) 0.000(2) 0.002(3) -0.002(2)
C27 0.044(3) 0.042(3) 0.088(5) -0.019(3) 0.002(3) -0.008(3)
C28 0.056(3) 0.032(3) 0.059(3) -0.008(3) 0.009(3) -0.006(3)
C30 0.040(3) 0.036(3) 0.036(3) 0.001(3) 0.005(3) -0.005(3)
C31 0.076(4) 0.064(4) 0.045(4) -0.012(3) 0.022(3) -0.029(3)
C32 0.050(3) 0.037(3) 0.049(3) 0.003(3) 0.006(3) -0.011(3)
Li1 0.041(5) 0.030(4) 0.034(5) 0.000(4) -0.006(4) -0.003(4)
Al1 0.0360(8) 0.0227(7) 0.0288(7) -0.0003(6) -0.0011(7) -0.0020(7)
O1 0.0395(19) 0.0303(19) 0.0361(19) -0.0042(16) 0.0068(17) -0.0056(16)
O2 0.058(2) 0.044(2) 0.042(2) -0.0113(18) 0.008(2) -0.0068(19)
O3 0.0325(19) 0.0321(18) 0.0354(19) 0.0073(16) 0.0003(16) 0.0006(15)
O4 0.052(2) 0.033(2) 0.043(2) 0.0052(17) -0.0034(18) 0.0114(18)
O5 0.0419(19) 0.0288(17) 0.037(2) 0.0064(16) -0.0028(17) -0.0093(15)
O6 0.061(2) 0.0309(18) 0.043(2) 0.0003(19) 0.0048(18) -0.0156(18)
O7 0.0302(18) 0.0340(18) 0.0342(19) 0.0021(15) 0.0009(17) 0.0040(15)
O8 0.0334(19) 0.048(2) 0.049(2) 0.0064(18) -0.0033(19) 0.0015(17)
C1 0.038(3) 0.041(3) 0.057(4) -0.011(3) 0.012(3) -0.004(3)
C2 0.054(3) 0.049(3) 0.039(3) -0.001(3) 0.011(3) -0.007(3)
C3 0.053(3) 0.036(3) 0.038(3) -0.003(2) 0.004(3) -0.011(3)
C4 0.048(3) 0.029(3) 0.040(3) 0.001(2) 0.003(3) -0.006(2)
C5 0.033(3) 0.042(3) 0.045(3) 0.003(3) -0.004(3) -0.002(3)
C6 0.043(3) 0.051(3) 0.050(3) -0.003(3) -0.004(3) 0.011(3)
C7 0.052(3) 0.027(3) 0.046(3) 0.003(3) 0.001(3) 0.002(3)
C8 0.043(3) 0.030(3) 0.045(3) 0.006(3) 0.007(3) 0.002(2)
C9 0.080(4) 0.045(4) 0.033(3) 0.006(3) -0.012(3) -0.026(3)
C10 0.083(4) 0.044(4) 0.042(3) -0.004(3) 0.020(3) -0.024(3)
C11 0.055(3) 0.035(3) 0.044(3) 0.007(3) -0.006(3) -0.009(3)
C12 0.056(3) 0.031(3) 0.035(3) 0.006(2) -0.002(3) -0.008(3)
C13 0.042(3) 0.040(3) 0.041(3) 0.007(3) 0.003(3) 0.004(3)
C14 0.046(3) 0.048(3) 0.035(3) 0.005(3) -0.009(3) -0.001(3)
C15 0.042(3) 0.035(3) 0.044(3) 0.001(3) 0.012(3) 0.000(3)
C16 0.043(3) 0.036(3) 0.036(3) -0.006(2) 0.002(3) 0.004(2)
C17 0.037(3) 0.025(3) 0.030(3) -0.003(2) -0.002(2) -0.004(2)
C21 0.037(3) 0.029(3) 0.037(3) 0.002(2) -0.005(3) 0.003(2)
C25 0.036(3) 0.036(3) 0.032(3) 0.000(2) -0.002(2) -0.002(2)
C29 0.038(3) 0.024(3) 0.031(3) -0.003(2) 0.005(2) 0.003(2)

loop_
_atom_type_symbol
_atom_type_description
_atom_type_scat_dispersion_real
_atom_type_scat_dispersion_imag
_atom_type_scat_source
Li Li -0.0003 0.0001 'International Tables Vol C Tables 4.2.6.8 and 6.1.1.4'
Al Al 0.0645 0.0514 'International Tables Vol C Tables 4.2.6.8 and 6.1.1.4'
O O 0.0106 0.0060 'International Tables Vol C Tables 4.2.6.8 and 6.1.1.4'
C C 0.0033 0.0016 'International Tables Vol C Tables 4.2.6.8 and 6.1.1.4'
H H 0.0000 0.0000 'International Tables Vol C Tables 4.2.6.8 and 6.1.1.4'

loop_
_geom_angle_atom_site_label_1
_geom_angle_atom_site_label_2
_geom_angle_atom_site_label_3
_geom_angle
C20 C18 C19 109.5(4)
C20 C18 C17 112.2(4)
C19 C18 C17 114.0(4)
C21 C22 C24 113.7(4)
C21 C22 C23 111.2(4)
C24 C22 C23 109.5(4)
C25 C26 C28 114.5(4)
C25 C26 C27 110.9(4)
C28 C26 C27 110.0(4)
C31 C30 C29 111.8(4)
C31 C30 C32 109.2(4)
C29 C30 C32 112.4(4)
O3 Li1 O5 110.3(4)
O3 Li1 O1 104.6(4)
O5 Li1 O1 110.4(4)
O3 Li1 O7 112.8(4)
O5 Li1 O7 115.3(4)
O1 Li1 O7 102.6(4)
C17 Al1 C29 108.91(18)
C17 Al1 C21 105.5(2)
C29 Al1 C21 111.4(2)
C17 Al1 C25 114.88(19)
C29 Al1 C25 111.58(19)
C21 Al1 C25 104.33(19)
C4 O1 C1 108.9(3)
C4 O1 Li1 116.4(3)
C1 O1 Li1 133.1(4)
C3 O2 C2 108.6(4)
C8 O3 C5 109.6(3)
C8 O3 Li1 131.4(4)
C5 O3 Li1 118.3(4)
C6 O4 C7 109.6(4)
C12 O5 C9 109.0(3)
C12 O5 Li1 123.9(4)
C9 O5 Li1 126.8(4)
C11 O6 C10 108.5(3)
C13 O7 C16 108.8(3)
C13 O7 Li1 118.9(4)
C16 O7 Li1 128.1(4)
C14 O8 C15 109.0(3)
O1 C1 C2 108.8(4)
O2 C2 C1 109.9(4)
O2 C3 C4 111.4(4)
O1 C4 C3 110.3(4)
O3 C5 C6 109.9(4)
O4 C6 C5 111.3(4)
O4 C7 C8 110.3(4)
O3 C8 C7 110.5(4)
O5 C9 C10 110.5(4)
O6 C10 C9 111.0(4)
O6 C11 C12 110.8(4)
O5 C12 C11 110.0(4)
O7 C13 C14 111.1(4)
O8 C14 C13 111.8(4)
O8 C15 C16 111.9(4)
O7 C16 C15 110.2(4)
C18 C17 Al1 121.6(3)
C22 C21 Al1 122.2(3)
C26 C25 Al1 117.3(3)
C30 C29 Al1 121.3(3)

loop_
_geom_bond_atom_site_label_1
_geom_bond_atom_site_label_2
_geom_bond_distance
C18 C20 1.504(7)
C18 C19 1.521(7)
C18 C17 1.522(6)
C22 C21 1.512(6)
C22 C24 1.526(6)
C22 C23 1.530(7)
C26 C25 1.512(6)
C26 C28 1.521(6)
C26 C27 1.526(7)
C30 C31 1.510(7)
C30 C29 1.529(6)
C30 C32 1.531(7)
Li1 O3 1.917(8)
Li1 O5 1.942(8)
Li1 O1 1.949(8)
Li1 O7 1.960(8)
Al1 C17 2.026(5)
Al1 C29 2.026(5)
Al1 C21 2.033(4)
Al1 C25 2.037(4)
O1 C4 1.434(5)
O1 C1 1.459(6)
O2 C3 1.409(6)
O2 C2 1.437(6)
O3 C8 1.443(5)
O3 C5 1.446(5)
O4 C6 1.413(6)
O4 C7 1.421(6)
O5 C12 1.436(5)
O5 C9 1.436(6)
O6 C11 1.418(6)
O6 C10 1.430(6)
O7 C13 1.430(5)
O7 C16 1.445(5)
O8 C14 1.415(6)
O8 C15 1.419(6)
C1 C2 1.499(7)
C3 C4 1.494(6)
C5 C6 1.507(7)
C7 C8 1.513(6)
C9 C10 1.487(7)
C11 C12 1.502(7)
C13 C14 1.497(6)
C15 C16 1.490(6)

loop_
_geom_torsion_atom_site_label_1
_geom_torsion_atom_site_label_2
_geom_torsion_atom_site_label_3
_geom_torsion_atom_site_label_4
_geom_torsion
O3 Li1 O1 C4 62.3(5)
O5 Li1 O1 C4 -179.1(4)
O7 Li1 O1 C4 -55.7(5)
O3 Li1 O1 C1 -101.2(5)
O5 Li1 O1 C1 17.5(7)
O7 Li1 O1 C1 140.9(4)
O5 Li1 O3 C8 148.8(4)
O1 Li1 O3 C8 -92.5(5)
O7 Li1 O3 C8 18.2(7)
O5 Li1 O3 C5 -41.6(5)
O1 Li1 O3 C5 77.1(5)
O7 Li1 O3 C5 -172.2(4)
O3 Li1 O5 C12 146.1(4)
O1 Li1 O5 C12 31.0(6)
O7 Li1 O5 C12 -84.6(5)
O3 Li1 O5 C9 -28.1(6)
O1 Li1 O5 C9 -143.2(4)
O7 Li1 O5 C9 101.1(5)
O3 Li1 O7 C13 -165.3(4)
O5 Li1 O7 C13 66.7(5)
O1 Li1 O7 C13 -53.3(5)
O3 Li1 O7 C16 40.6(6)
O5 Li1 O7 C16 -87.4(5)
O1 Li1 O7 C16 152.6(4)
C4 O1 C1 C2 59.2(5)
Li1 O1 C1 C2 -136.4(5)
C3 O2 C2 C1 60.8(5)
O1 C1 C2 O2 -61.2(5)
C2 O2 C3 C4 -59.3(5)
C1 O1 C4 C3 -57.7(5)
Li1 O1 C4 C3 135.0(4)
O2 C3 C4 O1 58.9(5)
C8 O3 C5 C6 56.5(5)
Li1 O3 C5 C6 -115.3(5)
C7 O4 C6 C5 59.7(5)
O3 C5 C6 O4 -58.6(5)
C6 O4 C7 C8 -59.0(5)
C5 O3 C8 C7 -56.9(5)
Li1 O3 C8 C7 113.4(5)
O4 C7 C8 O3 58.4(5)
C12 O5 C9 C10 57.6(6)
Li1 O5 C9 C10 -127.4(5)
C11 O6 C10 C9 58.9(6)
O5 C9 C10 O6 -59.0(6)
C10 O6 C11 C12 -59.2(5)
C9 O5 C12 C11 -57.7(5)
Li1 O5 C12 C11 127.2(4)
O6 C11 C12 O5 59.8(5)
C16 O7 C13 C14 -56.7(5)
Li1 O7 C13 C14 144.6(4)
C15 O8 C14 C13 -56.5(5)
O7 C13 C14 O8 57.7(5)
C14 O8 C15 C16 57.6(5)
C13 O7 C16 C15 57.3(5)
Li1 O7 C16 C15 -146.5(4)
O8 C15 C16 O7 -59.0(5)
C20 C18 C17 Al1 -63.0(6)
C19 C18 C17 Al1 171.7(4)
C29 Al1 C17 C18 -47.7(4)
C21 Al1 C17 C18 -167.4(4)
C25 Al1 C17 C18 78.3(4)
C24 C22 C21 Al1 -162.5(3)
C23 C22 C21 Al1 73.4(5)
C17 Al1 C21 C22 63.1(4)
C29 Al1 C21 C22 -55.0(5)
C25 Al1 C21 C22 -175.5(4)
C28 C26 C25 Al1 171.3(4)
C27 C26 C25 Al1 -63.5(5)
C17 Al1 C25 C26 82.3(4)
C29 Al1 C25 C26 -153.1(3)
C21 Al1 C25 C26 -32.7(4)
C31 C30 C29 Al1 62.9(5)
C32 C30 C29 Al1 -173.9(3)
C17 Al1 C29 C30 65.1(4)
C21 Al1 C29 C30 -178.9(3)
C25 Al1 C29 C30 -62.7(4)
